data_4020570
loop_
_publ_author_name
'Mi\/losz Pawlicki'
'Lechos\/law Latos-Gr\.zy\'nski'

_publ_section_title
;
 O-Confused Oxaporphyrin-An Intermediate in
 Formation of 3-Substituted 2-Oxa-21-Carbaporphyrins
;
_journal_name_full 'Journal of Organic Chemistry'
_journal_page_first 9123
_journal_page_last 9130
_journal_paper_doi 10.1021/jo051141s
_journal_volume 70
_journal_year 2005
_chemical_formula_sum 'C49.5 H30 Ag N3 O2'
_chemical_formula_weight 806.64
_space_group_IT_number 2
_symmetry_cell_setting triclinic
_symmetry_space_group_name_Hall '-P 1'
_symmetry_space_group_name_H-M 'P -1'
_cell_angle_alpha 73.36(3)
_cell_angle_beta 72.13(3)
_cell_angle_gamma 85.90(3)
_cell_formula_units_Z 2
_cell_length_a 9.873(2)
_cell_length_b 13.001(3)
_cell_length_c 15.530(3)
_cell_measurement_temperature 100(2)
_cell_volume 1817.5(6)
_diffrn_ambient_temperature 100(2)
_exptl_crystal_density_diffrn 1.474
_cod_depositor_comments
;
The following automatic conversions were performed:
'_symmetry_cell_setting' value 'Triclinic' changed to 'triclinic'
according to '/home/saulius/struct/CIF-dictionaries/cif_core.dic'
dictionary named 'cif_core.dic' version 2.4.1 from 2010-06-29.

Automatic conversion script
Id: cif_fix_enum 1527 2010-12-29 10:47:43Z saulius 
;
_cod_original_formula_sum 'C49.50 H30 Ag N3 O2'
_cod_database_code 4020570

loop_
_symmetry_equiv_pos_as_xyz
'x, y, z'
'-x, -y, -z'

loop_
_atom_site_label
_atom_site_type_symbol
_atom_site_fract_x
_atom_site_fract_y
_atom_site_fract_z
_atom_site_U_iso_or_equiv
_atom_site_adp_type
_atom_site_occupancy
_atom_site_calc_flag
_atom_site_refinement_flags
_atom_site_disorder_assembly
_atom_site_disorder_group
Ag1 Ag 0.06600(4) -0.35679(3) 0.04525(3) 0.03324(14) Uani 1 d . . .
N1 N -0.0485(4) -0.2468(3) 0.1055(3) 0.0355(10) Uani 1 d . . .
N2 N 0.1902(4) -0.4654(3) -0.0144(3) 0.0328(9) Uani 1 d . . .
N3 N 0.0208(4) -0.2835(3) -0.0774(3) 0.0317(9) Uani 1 d . . .
O1 O 0.2429(5) -0.5237(4) 0.2638(3) 0.0713(13) Uani 1 d . . .
C3 C 0.1656(5) -0.4416(5) 0.3041(3) 0.0419(13) Uani 1 d . . .
O2 O 0.1842(8) -0.4543(6) 0.3799(5) 0.0512(19) Uani 0.50 d P . .
C1 C 0.2092(5) -0.5080(4) 0.1775(3) 0.0347(11) Uani 1 d . . .
C4 C 0.0879(5) -0.3820(4) 0.2422(3) 0.0345(11) Uani 1 d . . .
C5 C 0.0024(5) -0.2972(4) 0.2596(3) 0.0401(12) Uani 1 d . . .
C6 C -0.0677(5) -0.2394(4) 0.1954(3) 0.0355(12) Uani 1 d . . .
C7 C -0.1701(6) -0.1557(4) 0.2119(4) 0.0459(14) Uani 1 d . . .
H7 H -0.2023 -0.1344 0.2670 0.055 Uiso 1 calc R . .
C8 C -0.2108(5) -0.1137(4) 0.1322(4) 0.0376(12) Uani 1 d . . .
H8 H -0.2766 -0.0599 0.1235 0.045 Uiso 1 calc R . .
C9 C -0.1319(5) -0.1692(4) 0.0644(3) 0.0348(12) Uani 1 d . . .
C10 C -0.1350(5) -0.1393(4) -0.0283(3) 0.0342(11) Uani 1 d . . .
C11 C -0.0548(5) -0.1902(4) -0.0954(3) 0.0312(10) Uani 1 d . . .
C12 C -0.0300(5) -0.1492(4) -0.1961(4) 0.0410(12) Uani 1 d . . .
H12 H -0.0675 -0.0870 -0.2270 0.049 Uiso 1 calc R . .
C13 C 0.0583(5) -0.2184(4) -0.2373(3) 0.0378(12) Uani 1 d . . .
H13 H 0.0917 -0.2124 -0.3015 0.045 Uiso 1 calc R . .
C14 C 0.0906(5) -0.3026(4) -0.1637(3) 0.0314(11) Uani 1 d . . .
C15 C 0.1771(5) -0.3889(4) -0.1781(3) 0.0331(11) Uani 1 d . . .
C16 C 0.2146(5) -0.4671(4) -0.1068(3) 0.0302(10) Uani 1 d . . .
C17 C 0.2937(5) -0.5622(3) -0.1190(3) 0.0305(10) Uani 1 d . . .
H17 H 0.3237 -0.5838 -0.1739 0.037 Uiso 1 calc R . .
C18 C 0.3164(5) -0.6143(4) -0.0358(3) 0.0307(10) Uani 1 d . . .
H18 H 0.3628 -0.6793 -0.0235 0.037 Uiso 1 calc R . .
C19 C 0.2580(5) -0.5538(4) 0.0297(3) 0.0313(11) Uani 1 d . . .
C20 C 0.2726(5) -0.5747(4) 0.1190(3) 0.0328(11) Uani 1 d . . .
C21 C 0.1158(4) -0.4227(3) 0.1653(3) 0.0254(9) Uani 1 d . . .
C22 C -0.0119(6) -0.2608(4) 0.3457(4) 0.0397(12) Uani 1 d . . .
C23 C -0.0947(7) -0.3153(5) 0.4334(4) 0.0591(16) Uani 1 d . . .
H23 H -0.1443 -0.3771 0.4412 0.071 Uiso 1 calc R . .
C24 C -0.1053(7) -0.2783(5) 0.5116(4) 0.0666(18) Uani 1 d . . .
H24 H -0.1639 -0.3146 0.5706 0.080 Uiso 1 calc R . .
C25 C -0.0303(7) -0.1897(5) 0.5015(4) 0.0594(16) Uani 1 d . . .
H25 H -0.0368 -0.1658 0.5536 0.071 Uiso 1 calc R . .
C26 C 0.0550(7) -0.1357(5) 0.4139(5) 0.0671(19) Uani 1 d . . .
H26 H 0.1067 -0.0752 0.4068 0.081 Uiso 1 calc R . .
C27 C 0.0647(6) -0.1708(5) 0.3360(4) 0.0560(16) Uani 1 d . . .
H27 H 0.1227 -0.1338 0.2769 0.067 Uiso 1 calc R . .
C28 C -0.2229(5) -0.0459(4) -0.0603(3) 0.0364(12) Uani 1 d . . .
C29 C -0.3255(5) -0.0569(4) -0.1027(4) 0.0374(12) Uani 1 d . . .
H29 H -0.3412 -0.1236 -0.1092 0.045 Uiso 1 calc R . .
C30 C -0.4034(5) 0.0298(4) -0.1349(4) 0.0405(12) Uani 1 d . . .
H30 H -0.4708 0.0213 -0.1632 0.049 Uiso 1 calc R . .
C31 C -0.3821(6) 0.1286(4) -0.1256(4) 0.0413(12) Uani 1 d . . .
C32 C -0.2851(6) 0.1408(4) -0.0819(4) 0.0472(14) Uani 1 d . . .
H32 H -0.2734 0.2072 -0.0734 0.057 Uiso 1 calc R . .
C33 C -0.2046(6) 0.0552(4) -0.0505(4) 0.0438(13) Uani 1 d . . .
H33 H -0.1376 0.0650 -0.0224 0.053 Uiso 1 calc R . .
C34 C -0.4485(9) 0.2230(7) -0.1652(6) 0.100(3) Uani 1 d . . .
H34A H -0.4187 0.2830 -0.1507 0.150 Uiso 1 calc R . .
H34B H -0.5500 0.2139 -0.1395 0.150 Uiso 1 calc R . .
H34C H -0.4218 0.2359 -0.2323 0.150 Uiso 1 calc R . .
C35 C 0.2468(5) -0.3927(4) -0.2775(3) 0.0362(11) Uani 1 d . . .
C36 C 0.1656(6) -0.3995(4) -0.3366(4) 0.0451(13) Uani 1 d . . .
H36 H 0.0673 -0.4085 -0.3123 0.054 Uiso 1 calc R . .
C37 C 0.2326(7) -0.3927(4) -0.4307(4) 0.0499(14) Uani 1 d . . .
H37 H 0.1783 -0.3978 -0.4688 0.060 Uiso 1 calc R . .
C38 C 0.3793(7) -0.3784(5) -0.4693(4) 0.0547(15) Uani 1 d . . .
C39 C 0.4574(6) -0.3757(5) -0.4100(4) 0.0532(15) Uani 1 d . . .
H39 H 0.5560 -0.3692 -0.4340 0.064 Uiso 1 calc R . .
C40 C 0.3929(5) -0.3826(4) -0.3156(4) 0.0430(13) Uani 1 d . . .
H40 H 0.4486 -0.3804 -0.2775 0.052 Uiso 1 calc R . .
C41 C 0.4526(10) -0.3597(6) -0.5732(5) 0.092(3) Uani 1 d . . .
H41A H 0.3838 -0.3641 -0.6043 0.138 Uiso 1 calc R . .
H41B H 0.5234 -0.4132 -0.5826 0.138 Uiso 1 calc R . .
H41C H 0.4972 -0.2897 -0.5988 0.138 Uiso 1 calc R . .
C42 C 0.3596(5) -0.6663(4) 0.1541(3) 0.0319(11) Uani 1 d . . .
C43 C 0.3044(5) -0.7414(4) 0.2415(3) 0.0361(11) Uani 1 d . . .
H43 H 0.2109 -0.7356 0.2771 0.043 Uiso 1 calc R . .
C44 C 0.3857(6) -0.8233(4) 0.2753(4) 0.0406(12) Uani 1 d . . .
H44 H 0.3463 -0.8720 0.3337 0.049 Uiso 1 calc R . .
C45 C 0.5265(6) -0.8356(4) 0.2243(4) 0.0427(13) Uani 1 d . . .
H45 H 0.5816 -0.8912 0.2477 0.051 Uiso 1 calc R . .
C46 C 0.5811(5) -0.7612(4) 0.1370(4) 0.0444(13) Uani 1 d . . .
H46 H 0.6739 -0.7683 0.1009 0.053 Uiso 1 calc R . .
C47 C 0.5008(4) -0.6771(3) 0.1027(3) 0.0389(12) Uani 1 d . . .
H47 H 0.5409 -0.6273 0.0450 0.047 Uiso 1 calc R . .
C100 C 0.5047(4) -0.0828(3) 0.4845(3) 0.45(7) Uani 0.50 d PR . .
C101 C 0.3515(4) -0.0946(3) 0.5126(3) 0.086(5) Uani 0.50 d PR . .
C102 C 0.2752(4) -0.0190(3) 0.5418(3) 0.115(11) Uani 0.50 d PR . .
C103 C 0.3421(4) 0.0675(3) 0.5444(3) 0.165(14) Uani 0.50 d PR . .
C104 C 0.4947(4) 0.0829(3) 0.5161(3) 0.063(5) Uani 0.50 d PR . .
C105 C 0.5768(4) 0.0069(3) 0.4785(3) 0.23(2) Uani 0.50 d PR . .
C106 C 0.7241(4) 0.0191(3) 0.4588(3) 0.56(8) Uani 0.50 d PR . .

loop_
_atom_site_aniso_label
_atom_site_aniso_U_11
_atom_site_aniso_U_22
_atom_site_aniso_U_33
_atom_site_aniso_U_23
_atom_site_aniso_U_13
_atom_site_aniso_U_12
Ag1 0.0306(2) 0.0390(2) 0.0320(2) -0.01546(16) -0.00413(15) -0.01197(15)
N1 0.037(2) 0.037(2) 0.035(2) -0.0167(19) -0.0041(19) -0.0108(19)
N2 0.027(2) 0.042(2) 0.032(2) -0.0201(19) 0.0002(17) -0.0131(18)
N3 0.030(2) 0.039(2) 0.026(2) -0.0121(18) -0.0018(17) -0.0118(18)
O1 0.073(3) 0.097(3) 0.045(3) -0.022(2) -0.013(2) -0.013(3)
C3 0.040(3) 0.064(4) 0.029(3) -0.022(3) -0.011(2) -0.007(3)
O2 0.067(5) 0.058(5) 0.043(4) -0.032(4) -0.024(4) 0.013(4)
C1 0.033(3) 0.048(3) 0.025(2) -0.012(2) -0.007(2) -0.015(2)
C4 0.037(3) 0.041(3) 0.027(2) -0.016(2) -0.004(2) -0.010(2)
C5 0.044(3) 0.045(3) 0.031(3) -0.015(2) -0.003(2) -0.012(2)
C6 0.036(3) 0.039(3) 0.030(3) -0.018(2) 0.003(2) -0.012(2)
C7 0.047(3) 0.058(3) 0.034(3) -0.027(3) 0.003(2) -0.008(3)
C8 0.028(2) 0.047(3) 0.040(3) -0.025(2) -0.001(2) 0.000(2)
C9 0.027(2) 0.043(3) 0.036(3) -0.022(2) 0.003(2) -0.015(2)
C10 0.027(2) 0.040(3) 0.037(3) -0.020(2) -0.001(2) -0.014(2)
C11 0.028(2) 0.035(3) 0.031(3) -0.012(2) -0.006(2) -0.006(2)
C12 0.041(3) 0.046(3) 0.037(3) -0.011(2) -0.012(2) -0.002(2)
C13 0.037(3) 0.048(3) 0.025(2) -0.007(2) -0.005(2) -0.003(2)
C14 0.029(2) 0.038(3) 0.027(2) -0.012(2) -0.003(2) -0.009(2)
C15 0.032(2) 0.038(3) 0.031(3) -0.013(2) -0.005(2) -0.012(2)
C16 0.030(2) 0.037(3) 0.025(2) -0.013(2) -0.004(2) -0.012(2)
C17 0.034(2) 0.029(2) 0.029(2) -0.012(2) -0.005(2) -0.011(2)
C18 0.030(2) 0.032(2) 0.031(3) -0.015(2) -0.004(2) -0.006(2)
C19 0.031(2) 0.032(3) 0.030(3) -0.012(2) -0.001(2) -0.015(2)
C20 0.027(2) 0.041(3) 0.028(3) -0.011(2) 0.002(2) -0.019(2)
C21 0.026(2) 0.029(2) 0.021(2) -0.0076(19) -0.0032(19) -0.0107(19)
C22 0.045(3) 0.041(3) 0.034(3) -0.019(2) -0.004(2) -0.002(2)
C23 0.073(4) 0.059(4) 0.044(3) -0.021(3) -0.007(3) -0.016(3)
C24 0.086(5) 0.072(4) 0.039(3) -0.028(3) -0.001(3) -0.010(4)
C25 0.074(4) 0.067(4) 0.047(4) -0.035(3) -0.013(3) -0.003(3)
C26 0.081(5) 0.065(4) 0.067(5) -0.040(4) -0.015(4) -0.013(4)
C27 0.068(4) 0.056(4) 0.043(3) -0.025(3) 0.000(3) -0.018(3)
C28 0.033(3) 0.042(3) 0.032(3) -0.016(2) 0.003(2) -0.016(2)
C29 0.035(3) 0.035(3) 0.043(3) -0.020(2) -0.002(2) -0.010(2)
C30 0.039(3) 0.042(3) 0.042(3) -0.020(2) -0.006(2) -0.006(2)
C31 0.052(3) 0.028(3) 0.041(3) -0.009(2) -0.011(3) 0.006(2)
C32 0.061(4) 0.039(3) 0.040(3) -0.020(3) -0.001(3) -0.024(3)
C33 0.053(3) 0.041(3) 0.039(3) -0.016(2) -0.009(3) -0.018(3)
C34 0.078(6) 0.122(7) 0.114(7) -0.060(6) -0.024(5) 0.002(5)
C35 0.043(3) 0.038(3) 0.028(3) -0.013(2) -0.007(2) -0.009(2)
C36 0.049(3) 0.049(3) 0.041(3) -0.015(3) -0.014(3) -0.010(3)
C37 0.070(4) 0.055(4) 0.032(3) -0.018(3) -0.020(3) 0.003(3)
C38 0.072(4) 0.054(4) 0.030(3) -0.013(3) -0.004(3) 0.006(3)
C39 0.049(3) 0.067(4) 0.035(3) -0.016(3) 0.000(3) 0.002(3)
C40 0.041(3) 0.047(3) 0.036(3) -0.013(2) -0.003(2) -0.003(2)
C41 0.137(7) 0.093(6) 0.049(4) -0.037(4) -0.018(5) 0.013(5)
C42 0.031(2) 0.038(3) 0.031(3) -0.016(2) -0.005(2) -0.014(2)
C43 0.034(3) 0.042(3) 0.036(3) -0.020(2) -0.005(2) -0.008(2)
C44 0.046(3) 0.045(3) 0.033(3) -0.016(2) -0.007(2) -0.013(3)
C45 0.046(3) 0.052(3) 0.040(3) -0.024(3) -0.014(3) -0.010(3)
C46 0.034(3) 0.057(3) 0.051(3) -0.029(3) -0.010(3) -0.011(3)
C47 0.034(3) 0.047(3) 0.038(3) -0.017(2) -0.005(2) -0.017(2)
C100 0.37(7) 0.51(11) 0.31(6) 0.32(7) -0.26(5) -0.13(7)
C101 0.057(10) 0.077(11) 0.101(13) 0.018(9) -0.027(10) -0.012(8)
C102 0.17(3) 0.027(8) 0.108(18) 0.003(9) 0.001(16) 0.015(10)
C103 0.19(3) 0.25(3) 0.105(18) -0.10(2) -0.10(2) 0.16(3)
C104 0.061(10) 0.034(7) 0.085(13) -0.022(9) -0.004(9) 0.006(7)
C105 0.043(12) 0.33(5) 0.15(3) 0.19(3) -0.031(13) -0.027(17)
C106 0.06(2) 1.10(19) 0.27(7) 0.23(8) -0.08(3) -0.03(5)

loop_
_geom_bond_atom_site_label_1
_geom_bond_atom_site_label_2
_geom_bond_distance
_geom_bond_site_symmetry_2
_geom_bond_publ_flag
Ag1 C21 2.010(4) . ?
Ag1 N1 2.020(4) . ?
Ag1 N3 2.038(4) . ?
Ag1 N2 2.039(4) . ?
N1 C6 1.381(6) . ?
N1 C9 1.392(6) . ?
N2 C16 1.387(5) . ?
N2 C19 1.400(6) . ?
N3 C11 1.383(6) . ?
N3 C14 1.390(6) . ?
O1 C1 1.434(6) . ?
O1 C3 1.444(7) . ?
C3 O2 1.210(8) . ?
C3 C4 1.434(7) . ?
C1 C21 1.398(6) . ?
C1 C20 1.412(6) . ?
C4 C5 1.377(7) . ?
C4 C21 1.386(6) . ?
C5 C6 1.399(7) . ?
C5 C22 1.506(6) . ?
C6 C7 1.454(7) . ?
C7 C8 1.371(7) . ?
C8 C9 1.445(6) . ?
C9 C10 1.389(7) . ?
C10 C11 1.402(6) . ?
C10 C28 1.497(7) . ?
C11 C12 1.448(7) . ?
C12 C13 1.363(7) . ?
C13 C14 1.436(7) . ?
C14 C15 1.389(7) . ?
C15 C16 1.397(6) . ?
C15 C35 1.498(6) . ?
C16 C17 1.441(6) . ?
C17 C18 1.354(6) . ?
C18 C19 1.421(6) . ?
C19 C20 1.385(6) . ?
C20 C42 1.491(7) . ?
C22 C23 1.369(7) . ?
C22 C27 1.386(7) . ?
C23 C24 1.401(8) . ?
C24 C25 1.359(8) . ?
C25 C26 1.374(9) . ?
C26 C27 1.386(7) . ?
C28 C33 1.397(6) . ?
C28 C29 1.401(7) . ?
C29 C30 1.380(7) . ?
C30 C31 1.371(7) . ?
C31 C32 1.372(7) . ?
C31 C34 1.420(9) . ?
C32 C33 1.381(8) . ?
C35 C40 1.381(7) . ?
C35 C36 1.414(7) . ?
C36 C37 1.387(7) . ?
C37 C38 1.390(8) . ?
C38 C39 1.379(8) . ?
C38 C41 1.507(8) . ?
C39 C40 1.387(7) . ?
C42 C43 1.398(7) . ?
C42 C47 1.398(6) . ?
C43 C44 1.368(7) . ?
C44 C45 1.396(7) . ?
C45 C46 1.393(7) . ?
C46 C47 1.382(7) . ?
C100 C104 0.009(8) 2_656 ?
C100 C105 1.372(9) 2_656 ?
C100 C105 1.3761 . ?
C100 C101 1.4462 . ?
C100 C103 1.451(8) 2_656 ?
C101 C106 1.289(9) 2_656 ?
C101 C102 1.2957 . ?
C101 C105 1.445(8) 2_656 ?
C101 C104 1.452(8) 2_656 ?
C102 C106 0.009(8) 2_656 ?
C102 C103 1.3614 . ?
C102 C105 1.407(8) 2_656 ?
C103 C105 1.271(9) 2_656 ?
C103 C106 1.362(8) 2_656 ?
C103 C104 1.4452 . ?
C103 C100 1.451(8) 2_656 ?
C104 C100 0.009(8) 2_656 ?
C104 C105 1.376(8) 2_656 ?
C104 C105 1.3787 . ?
C104 C101 1.452(8) 2_656 ?
C105 C103 1.271(9) 2_656 ?
C105 C100 1.372(9) 2_656 ?
C105 C104 1.376(8) 2_656 ?
C105 C106 1.4021 . ?
C105 C102 1.407(8) 2_656 ?
C105 C101 1.445(8) 2_656 ?
C105 C105 1.459(8) 2_656 ?
C106 C102 0.009(8) 2_656 ?
C106 C101 1.289(9) 2_656 ?
C106 C103 1.362(8) 2_656 ?
